data_9014570
loop_
_publ_author_name
'Rozhdestvenskaya, I. V.'
'Bronzova, Y. M.'
'Frank-Kamenetskaya O V'
'Zolotarev, A. A.'
'Kuznetsova, L. G.'
'Bannova, I. I.'

_publ_section_title
;
 Refinement of the crystal structure of calcium-lithium-aluminum tourmaline
 from the pegmatite vein in the Sangilen Upland (Tuva Republic)
;
_journal_name_full 'Crystallography Reports'
_journal_page_first 223
_journal_page_last 227
_journal_paper_doi 10.1134/S1063774508020090
_journal_volume 53
_journal_year 2008
_chemical_compound_source 'Sangilen Upland, Tuva Republic'
_chemical_formula_sum 'Al7.08 B3 Ca0.62 F0.84 Fe0.66 H2.43 Li0.99 Mg0.24 Na0.32 O30.15 Si6 Ti0.03'
_chemical_name_mineral Fluor-liddicoatite
_space_group_IT_number 160
_symmetry_space_group_name_Hall 'R 3 -2"'
_symmetry_space_group_name_H-M 'R 3 m :H'
_cell_angle_alpha 90
_cell_angle_beta 90
_cell_angle_gamma 120
_cell_formula_units_Z 3
_cell_length_a 15.894
_cell_length_b 15.894
_cell_length_c 7.115
_cell_volume 1556.582
_database_code_amcsd 0012397
_exptl_crystal_density_diffrn 3.123
_cod_original_sg_symbol_H-M 'R 3 m'
_cod_original_formula_sum 'Ca.62 Na.32 Al7.08 Li.99 Fe.66 Mg.24 Ti.03 Si6 B3 F.84 O30.15 H2.43'
_cod_database_code 9014570

loop_
_space_group_symop_operation_xyz
x,y,z
2/3+x,1/3+y,1/3+z
1/3+x,2/3+y,2/3+z
x,x-y,z
2/3+x,1/3+x-y,1/3+z
1/3+x,2/3+x-y,2/3+z
-y,-x,z
2/3-y,1/3-x,1/3+z
1/3-y,2/3-x,2/3+z
-x+y,y,z
2/3-x+y,1/3+y,1/3+z
1/3-x+y,2/3+y,2/3+z
-y,x-y,z
2/3-y,1/3+x-y,1/3+z
1/3-y,2/3+x-y,2/3+z
-x+y,-x,z
2/3-x+y,1/3-x,1/3+z
1/3-x+y,2/3-x,2/3+z

loop_
_atom_site_label
_atom_site_fract_x
_atom_site_fract_y
_atom_site_fract_z
_atom_site_occupancy
_atom_site_U_iso_or_equiv
_atom_site_type_symbol
_atom_site_attached_hydrogens
CaX 0.00000 0.00000 0.22890 0.62000 0.01300 Ca 0
NaX 0.00000 0.00000 0.22890 0.32000 0.01300 Na 0
AlY 0.12379 0.06190 0.63190 0.36000 0.00440 Al 0
LiY 0.12379 0.06190 0.63190 0.33000 0.00440 Li 0
FeY 0.12379 0.06190 0.63190 0.22000 0.00440 Fe 0
MgY 0.12379 0.06190 0.63190 0.08000 0.00440 Mg 0
TiY 0.12379 0.06190 0.63190 0.01000 0.00440 Ti 0
AlZ 0.29735 0.26050 0.61130 1.00000 0.00520 Al 0
SiT 0.19223 0.19026 0.00000 1.00000 0.00440 Si 0
B 0.10940 0.21880 0.45330 1.00000 0.00580 B 0
FO1 0.00000 0.00000 0.78610 0.84000 0.03300 F 0
O-H11 0.03290 0.01650 0.79700 0.05000 0.01000 O 1
O2 0.06000 0.12000 0.47840 1.00000 0.01510 O 0
O3 0.27020 0.13510 0.50970 1.00000 0.00840 O 0
O4 0.09210 0.18420 0.07270 1.00000 0.00870 O 0
O5 0.18400 0.09200 0.09470 1.00000 0.00870 O 0
O6 0.19680 0.18680 0.77540 1.00000 0.00670 O 0
O7 0.28590 0.28570 0.08130 1.00000 0.00600 O 0
O8 0.20970 0.27020 0.44080 1.00000 0.00690 O 0
H 0.25200 0.12600 0.41500 0.76000 0.04000 H 0

loop_
_cod_changelog_entry_id
_cod_changelog_entry_author
_cod_changelog_entry_date
_cod_changelog_entry_text
1
;cod-tools version 3.8.0
Id: cif_guess_AMCSD_atom_types 9574 2023-05-10 09:00:05Z saulius
;
2023-05-10T18:55:17+03:00
;Derived atom types and hydrogen counts
from atom names that follow the AMCSD naming convention
(Wat == water, O-H == hydroxyl).
;

loop_
_cod_related_entry_id
_cod_related_entry_database
_cod_related_entry_code
1 AMCSD 0012397
